data_1562409
loop_
_publ_author_name
'Ge, Meng'
'Yang, Taimin'
'Wang, Yanzhi'
'Carraro, Francesco'
'Liang, Weibin'
'Doonan, Christian'
'Falcaro, Paolo'
'Zheng, Haoquan'
'Zou, Xiaodong'
'Huang, Zhehao'

_publ_section_title
;
 On the completeness of three-dimensional electron diffraction data for
 structural analysis of metal-organic frameworks.
;
_journal_issue 0
_journal_name_full 'Faraday discussions'
_journal_page_first 66
_journal_page_last 80
_journal_paper_doi 10.1039/d1fd00020a
_journal_volume 231
_journal_year 2021
_chemical_formula_sum 'C10 N5 O0.5 Zn1.5'
_chemical_formula_weight 296.23
_space_group_crystal_system monoclinic
_space_group_IT_number 14
_space_group_name_Hall '-P 2ybc'
_space_group_name_H-M_alt 'P 1 21/c 1'
_audit_creation_method SHELXL-2018/3
_audit_update_record
;
2021-02-19 deposited with the CCDC.	2021-05-04 downloaded from the CCDC.
;
_cell_angle_alpha 90
_cell_angle_beta 118.162(11)
_cell_angle_gamma 90
_cell_formula_units_Z 8
_cell_length_a 13.6540(19)
_cell_length_b 14.936(3)
_cell_length_c 14.311(2)
_cell_measurement_reflns_used 5093
_cell_measurement_temperature 293(2)
_cell_measurement_theta_max 0.899
_cell_measurement_theta_min 0.014
_cell_volume 2573.0(8)
_computing_structure_refinement 'SHELXL-2018/3 (Sheldrick, 2018)'
_computing_structure_solution 'SHELXT 2014/5 (Sheldrick, 2014)'
_diffrn_ambient_temperature 293(2)
_diffrn_measured_fraction_theta_full 0.900
_diffrn_measured_fraction_theta_max 0.895
_diffrn_measurement_device_type 'JEOL JEM-2100 LaB6'
_diffrn_measurement_method 'Continuous rotation electron diffraction'
_diffrn_radiation_type electron
_diffrn_radiation_wavelength 0.0251
_diffrn_reflns_av_R_equivalents 0.1679
_diffrn_reflns_av_unetI/netI 0.0994
_diffrn_reflns_Laue_measured_fraction_full 0.900
_diffrn_reflns_Laue_measured_fraction_max 0.895
_diffrn_reflns_limit_h_max 16
_diffrn_reflns_limit_h_min -16
_diffrn_reflns_limit_k_max 19
_diffrn_reflns_limit_k_min -19
_diffrn_reflns_limit_l_max 18
_diffrn_reflns_limit_l_min -18
_diffrn_reflns_number 43219
_diffrn_reflns_point_group_measured_fraction_full 0.900
_diffrn_reflns_point_group_measured_fraction_max 0.895
_diffrn_reflns_theta_full 0.863
_diffrn_reflns_theta_max 0.922
_diffrn_reflns_theta_min 0.075
_diffrn_source 'electron microscope'
_exptl_absorpt_coefficient_mu 0.000
_exptl_crystal_colour white
_exptl_crystal_density_diffrn 1.529
_exptl_crystal_description nano-crystals
_exptl_crystal_F_000 370
_exptl_crystal_size_max 0.0005
_exptl_crystal_size_mid 0.0005
_exptl_crystal_size_min 0.0003
_refine_diff_density_max 0.297
_refine_diff_density_min -0.168
_refine_diff_density_rms 0.055
_refine_ls_extinction_coef 1169(10)
_refine_ls_extinction_expression Fc^*^=kFc[1+0.001xFc^2^\l^3^/sin(2\q)]^-1/4^
_refine_ls_extinction_method 'SHELXL-2018/3 (Sheldrick 2018)'
_refine_ls_goodness_of_fit_ref 1.719
_refine_ls_hydrogen_treatment undef
_refine_ls_matrix_type full
_refine_ls_number_parameters 302
_refine_ls_number_reflns 5093
_refine_ls_number_restraints 333
_refine_ls_restrained_S_all 1.675
_refine_ls_R_factor_all 0.1927
_refine_ls_R_factor_gt 0.1726
_refine_ls_shift/su_max 0.043
_refine_ls_shift/su_mean 0.000
_refine_ls_structure_factor_coef Fsqd
_refine_ls_weighting_details 'w=1/[\s^2^(Fo^2^)+(0.2000P)^2^] where P=(Fo^2^+2Fc^2^)/3'
_refine_ls_weighting_scheme calc
_refine_ls_wR_factor_gt 0.4634
_refine_ls_wR_factor_ref 0.4749
_reflns_Friedel_coverage 0.000
_reflns_number_gt 3933
_reflns_number_total 5093
_reflns_threshold_expression 'I > 2\s(I)'
_cod_data_source_file d1fd00020a1.cif
_cod_data_source_block M_ABC
_cod_depositor_comments 'Adding full bibliography for 1562402--1562412.cif.'
_cod_original_sg_symbol_H-M 'P 21/c'
_cod_original_formula_sum 'C10 N5 O0.50 Zn1.50'
_cod_database_code 1562409
_shelx_shelxl_version_number 2018/3
_shelx_space_group_comment
;
The symmetry employed for this shelxl refinement is uniquely defined
by the following loop, which should always be used as a source of
symmetry information in preference to the above space-group names.
They are only intended as comments.
;

loop_
_space_group_symop_operation_xyz
'x, y, z'
'-x, y+1/2, -z+1/2'
'-x, -y, -z'
'x, -y-1/2, z-1/2'

loop_
_atom_site_label
_atom_site_type_symbol
_atom_site_fract_x
_atom_site_fract_y
_atom_site_fract_z
_atom_site_U_iso_or_equiv
_atom_site_adp_type
_atom_site_occupancy
_atom_site_site_symmetry_order
_atom_site_calc_flag
_atom_site_refinement_flags_posn
_atom_site_refinement_flags_adp
_atom_site_refinement_flags_occupancy
_atom_site_disorder_assembly
_atom_site_disorder_group
Zn1 Zn 0.2839(2) 0.37181(14) 0.75935(18) 0.0509(7) Uani 1 1 d . . . . .
Zn2 Zn 0.1233(3) 0.64765(17) 0.9761(2) 0.0597(8) Uani 1 1 d . . . . .
Zn3 Zn 0.3005(3) 0.65727(17) 0.4573(2) 0.0581(8) Uani 1 1 d . . . . .
N1 N 0.1973(8) 0.6133(5) 0.1329(6) 0.065(2) Uani 1 1 d D . . . .
N2 N 0.2558(8) 0.6152(4) 0.3078(6) 0.065(2) Uani 1 1 d D . . . .
N3 N 0.3347(8) 0.5506(5) 0.5579(6) 0.071(2) Uani 1 1 d D . . . .
N4 N 0.3368(8) 0.4546(5) 0.6786(6) 0.0632(19) Uani 1 1 d D . . . .
N5 N 0.4088(7) 0.3118(5) 0.8886(5) 0.0578(18) Uani 1 1 d D . . . .
N6 N 0.5555(8) 0.2273(5) 0.9871(5) 0.065(2) Uani 1 1 d D . . . .
N7 N 0.1853(8) 0.2764(5) 0.6573(6) 0.063(2) Uani 1 1 d D . . . .
N8 N 0.0401(8) 0.1820(5) 0.5741(5) 0.065(2) Uani 1 1 d D . . . .
N9 N 0.1895(7) 0.4448(4) 0.8069(6) 0.0584(17) Uani 1 1 d D . . . .
N10 N 0.1317(8) 0.5465(5) 0.8882(6) 0.0640(19) Uani 1 1 d D . . . .
O1 O 0.1789(9) 0.7339(5) 0.4536(7) 0.076(2) Uani 1 1 d . . . . .
C1 C 0.1095(8) 0.2220(5) 0.6673(6) 0.061(2) Uani 1 1 d D . . . .
C2 C 0.2732(8) 0.5047(5) 0.5911(6) 0.061(2) Uani 1 1 d D . . . .
C3 C 0.2181(7) 0.5098(4) 0.8803(6) 0.0567(19) Uani 1 1 d D . . . .
C4 C 0.2156(7) 0.6652(5) 0.2169(6) 0.061(2) Uani 1 1 d D . . . .
C5 C 0.4930(8) 0.2650(6) 0.8906(6) 0.084(3) Uani 1 1 d D . . . .
C6 C 0.1488(9) 0.5086(7) 0.5382(8) 0.087(3) Uani 1 1 d D . . . .
C7 C 0.3358(10) 0.5405(7) 0.9468(9) 0.091(3) Uani 1 1 d D . . . .
C8 C 0.5029(9) 0.2501(6) 1.0457(6) 0.072(3) Uani 1 1 d D . . . .
C9 C 0.4107(10) 0.3024(6) 0.9835(7) 0.073(3) Uani 1 1 d D . . . .
C10 C 0.2619(9) 0.5268(5) 0.2786(6) 0.066(3) Uani 1 1 d D . . . .
C11 C 0.0785(10) 0.2044(6) 0.5040(7) 0.076(3) Uani 1 1 d D . . . .
C12 C 0.0746(8) 0.4386(6) 0.7618(7) 0.066(2) Uani 1 1 d D . . . .
C13 C 0.1665(10) 0.2628(6) 0.5549(7) 0.074(3) Uani 1 1 d D . . . .
C14 C 0.0404(9) 0.5003(6) 0.8140(7) 0.072(2) Uani 1 1 d D . . . .
C15 C 0.1036(11) 0.2118(6) 0.7688(7) 0.083(4) Uani 1 1 d D . . . .
C16 C 0.2241(10) 0.5265(6) 0.1680(6) 0.076(3) Uani 1 1 d D . . . .
C17 C 0.4454(10) 0.4701(6) 0.7033(9) 0.081(3) Uani 1 1 d D . . . .
C18 C 0.4434(10) 0.5287(8) 0.6276(9) 0.091(3) Uani 1 1 d D . . . .
C19 C 0.1972(11) 0.7649(5) 0.2132(8) 0.080(3) Uani 1 1 d D . . . .
C20 C 0.5189(11) 0.2530(7) 0.8009(7) 0.084(3) Uani 1 1 d D . . . .

loop_
_atom_site_aniso_label
_atom_site_aniso_U_11
_atom_site_aniso_U_22
_atom_site_aniso_U_33
_atom_site_aniso_U_23
_atom_site_aniso_U_13
_atom_site_aniso_U_12
Zn1 0.0532(19) 0.0526(11) 0.0433(10) 0.0013(8) 0.0197(10) 0.0035(10)
Zn2 0.060(2) 0.0694(13) 0.0467(12) -0.0030(10) 0.0231(12) 0.0100(12)
Zn3 0.055(2) 0.0690(13) 0.0475(12) 0.0043(10) 0.0218(12) -0.0052(11)
N1 0.064(7) 0.074(4) 0.054(4) -0.003(3) 0.026(4) 0.007(4)
N2 0.081(7) 0.063(3) 0.048(3) -0.003(3) 0.028(4) -0.009(4)
N3 0.071(6) 0.078(4) 0.061(4) 0.017(3) 0.029(4) 0.002(4)
N4 0.058(5) 0.068(4) 0.057(4) 0.019(3) 0.022(4) 0.007(3)
N5 0.058(6) 0.071(4) 0.044(3) 0.004(3) 0.024(3) 0.013(3)
N6 0.068(7) 0.081(4) 0.044(3) 0.011(3) 0.026(4) 0.028(4)
N7 0.062(6) 0.075(4) 0.051(3) -0.010(3) 0.026(4) -0.010(4)
N8 0.083(7) 0.069(4) 0.047(3) -0.009(3) 0.035(4) -0.012(4)
N9 0.051(5) 0.058(3) 0.060(4) -0.008(3) 0.021(3) 0.001(3)
N10 0.062(6) 0.075(4) 0.056(4) -0.005(3) 0.028(4) 0.011(3)
O1 0.077(8) 0.082(4) 0.079(5) -0.004(4) 0.044(5) -0.001(4)
C1 0.067(7) 0.061(4) 0.057(4) -0.010(3) 0.032(4) -0.007(4)
C2 0.055(5) 0.071(4) 0.053(4) 0.015(3) 0.021(4) 0.005(4)
C3 0.054(6) 0.057(4) 0.055(4) -0.011(3) 0.023(4) -0.003(3)
C4 0.072(8) 0.060(4) 0.050(4) 0.000(3) 0.028(4) 0.002(4)
C5 0.102(7) 0.111(5) 0.049(3) 0.018(3) 0.043(4) 0.051(5)
C6 0.055(6) 0.096(6) 0.083(7) 0.034(5) 0.011(5) -0.006(5)
C7 0.052(7) 0.083(6) 0.116(9) -0.028(6) 0.022(6) -0.018(5)
C8 0.096(9) 0.090(5) 0.039(4) 0.019(4) 0.038(5) 0.025(5)
C9 0.079(8) 0.090(6) 0.063(5) 0.017(4) 0.045(5) 0.026(5)
C10 0.073(8) 0.064(4) 0.057(4) 0.001(3) 0.027(5) 0.002(4)
C11 0.096(9) 0.092(6) 0.046(4) -0.016(4) 0.038(5) -0.030(5)
C12 0.052(5) 0.069(4) 0.065(5) -0.017(4) 0.018(4) 0.000(4)
C13 0.079(8) 0.095(6) 0.058(4) -0.018(4) 0.041(5) -0.018(5)
C14 0.064(7) 0.078(5) 0.070(5) -0.007(4) 0.029(5) 0.005(4)
C15 0.112(11) 0.085(6) 0.055(5) 0.005(4) 0.041(6) -0.016(6)
C16 0.095(10) 0.074(4) 0.051(4) -0.011(3) 0.029(5) 0.003(5)
C17 0.058(6) 0.071(5) 0.098(7) 0.023(5) 0.023(5) -0.004(5)
C18 0.070(7) 0.104(7) 0.091(7) 0.032(6) 0.031(6) -0.004(6)
C19 0.117(12) 0.059(4) 0.071(6) 0.002(4) 0.050(7) 0.012(5)
C20 0.102(7) 0.111(5) 0.049(3) 0.018(3) 0.043(4) 0.051(5)

loop_
_atom_type_symbol
_atom_type_description
_atom_type_scat_dispersion_real
_atom_type_scat_dispersion_imag
_atom_type_scat_source
C C 0.0000 0.0000 'International Tables Vol C Tables 4.2.6.8 and 6.1.1.4'
N N 0.0000 0.0000 'International Tables Vol C Tables 4.2.6.8 and 6.1.1.4'
Zn Zn 0.0000 0.0000 'International Tables Vol C Tables 4.2.6.8 and 6.1.1.4'
O O 0.0000 0.0000 'International Tables Vol C Tables 4.2.6.8 and 6.1.1.4'

loop_
_geom_angle_atom_site_label_1
_geom_angle_atom_site_label_2
_geom_angle_atom_site_label_3
_geom_angle
_geom_angle_site_symmetry_1
_geom_angle_site_symmetry_3
_geom_angle_publ_flag
N7 Zn1 N9 107.9(4) . . ?
N7 Zn1 N4 108.1(3) . . ?
N9 Zn1 N4 108.3(3) . . ?
N7 Zn1 N5 109.3(3) . . ?
N9 Zn1 N5 108.8(3) . . ?
N4 Zn1 N5 114.3(4) . . ?
N10 Zn2 O1 115.1(3) . 4_576 ?
N10 Zn2 N1 110.8(3) . 1_556 ?
O1 Zn2 N1 111.6(4) 4_576 1_556 ?
N10 Zn2 N8 110.0(4) . 2_556 ?
O1 Zn2 N8 98.9(4) 4_576 2_556 ?
N1 Zn2 N8 109.8(3) 1_556 2_556 ?
O1 Zn3 N2 108.6(4) . . ?
O1 Zn3 N6 110.8(4) . 2_656 ?
N2 Zn3 N6 109.1(3) . 2_656 ?
O1 Zn3 N3 112.0(4) . . ?
N2 Zn3 N3 110.8(3) . . ?
N6 Zn3 N3 105.5(4) 2_656 . ?
C4 N1 C16 108.1(7) . . ?
C4 N1 Zn2 128.4(6) . 1_554 ?
C16 N1 Zn2 123.1(5) . 1_554 ?
C4 N2 C10 106.5(6) . . ?
C4 N2 Zn3 128.2(5) . . ?
C10 N2 Zn3 125.3(5) . . ?
C2 N3 C18 105.3(8) . . ?
C2 N3 Zn3 132.7(7) . . ?
C18 N3 Zn3 120.2(7) . . ?
C2 N4 C17 106.6(7) . . ?
C2 N4 Zn1 127.6(7) . . ?
C17 N4 Zn1 125.7(6) . . ?
C5 N5 C9 108.4(7) . . ?
C5 N5 Zn1 126.4(5) . . ?
C9 N5 Zn1 124.6(6) . . ?
C5 N6 C8 105.0(7) . . ?
C5 N6 Zn3 129.9(6) . 2_646 ?
C8 N6 Zn3 125.1(6) . 2_646 ?
C13 N7 C1 104.6(7) . . ?
C13 N7 Zn1 126.6(6) . . ?
C1 N7 Zn1 128.0(5) . . ?
C1 N8 C11 106.2(8) . . ?
C1 N8 Zn2 126.3(6) . 2_546 ?
C11 N8 Zn2 121.9(7) . 2_546 ?
C3 N9 C12 104.9(7) . . ?
C3 N9 Zn1 130.6(7) . . ?
C12 N9 Zn1 124.4(5) . . ?
C3 N10 C14 103.8(7) . . ?
C3 N10 Zn2 132.0(7) . . ?
C14 N10 Zn2 124.1(7) . . ?
Zn3 O1 Zn2 150.8(6) . 4_575 ?
N8 C1 N7 111.7(7) . . ?
N8 C1 C15 125.0(8) . . ?
N7 C1 C15 123.2(8) . . ?
N3 C2 N4 112.0(9) . . ?
N3 C2 C6 123.6(8) . . ?
N4 C2 C6 124.4(8) . . ?
N9 C3 N10 114.5(8) . . ?
N9 C3 C7 123.1(8) . . ?
N10 C3 C7 122.5(8) . . ?
N1 C4 N2 110.8(7) . . ?
N1 C4 C19 125.3(7) . . ?
N2 C4 C19 124.0(7) . . ?
N5 C5 N6 111.2(6) . . ?
N5 C5 C20 126.5(8) . . ?
N6 C5 C20 122.3(8) . . ?
N6 C8 C9 108.9(6) . . ?
N5 C9 C8 106.5(7) . . ?
C16 C10 N2 107.2(7) . . ?
N8 C11 C13 107.8(7) . . ?
N9 C12 C14 107.3(8) . . ?
N7 C13 C11 109.4(7) . . ?
N10 C14 C12 109.5(9) . . ?
N1 C16 C10 107.4(7) . . ?
C18 C17 N4 106.6(9) . . ?
C17 C18 N3 109.4(10) . . ?

loop_
_geom_bond_atom_site_label_1
_geom_bond_atom_site_label_2
_geom_bond_distance
_geom_bond_site_symmetry_2
_geom_bond_publ_flag
Zn1 N7 2.030(8) . ?
Zn1 N9 2.034(8) . ?
Zn1 N4 2.043(8) . ?
Zn1 N5 2.038(8) . ?
Zn2 N10 2.004(7) . ?
Zn2 O1 2.010(9) 4_576 ?
Zn2 N1 2.044(8) 1_556 ?
Zn2 N8 2.060(10) 2_556 ?
Zn3 O1 1.997(10) . ?
Zn3 N2 2.027(7) . ?
Zn3 N6 2.030(9) 2_656 ?
Zn3 N3 2.048(8) . ?
N1 C4 1.352(9) . ?
N1 C16 1.376(10) . ?
N2 C4 1.370(9) . ?
N2 C10 1.398(10) . ?
N3 C2 1.333(10) . ?
N3 C18 1.381(13) . ?
N4 C2 1.362(10) . ?
N4 C17 1.372(12) . ?
N5 C5 1.334(10) . ?
N5 C9 1.354(9) . ?
N6 C5 1.357(10) . ?
N6 C8 1.379(10) . ?
N7 C13 1.378(9) . ?
N7 C1 1.374(10) . ?
N8 C1 1.357(10) . ?
N8 C11 1.374(9) . ?
N9 C3 1.346(9) . ?
N9 C12 1.390(12) . ?
N10 C3 1.354(10) . ?
N10 C14 1.381(12) . ?
C1 C15 1.501(10) . ?
C2 C6 1.499(12) . ?
C3 C7 1.503(12) . ?
C4 C19 1.507(10) . ?
C5 C20 1.494(9) . ?
C8 C9 1.389(12) . ?
C10 C16 1.414(10) . ?
C11 C13 1.381(12) . ?
C12 C14 1.396(10) . ?
C17 C18 1.384(11) . ?
